data_2020627
loop_
_publ_author_name
'Takayama, Tomoaki'
'Nakazawa, Jun'
'Hikichi, Shiro'

_publ_section_title
;
 A pseudotetrahedral nickel(II) complex with a tridentate oxazoline-based
 scorpionate ligand:
 chlorido[tris(4,4-dimethyloxazolin-2-yl)phenylborato]nickel(II)
;
_journal_issue 11
_journal_name_full 'Acta Crystallographica Section C'
_journal_page_first 842
_journal_page_last 845
_journal_paper_doi 10.1107/S2053229616012183
_journal_volume 72
_journal_year 2016
_chemical_formula_moiety 'C21 H29 B Cl N3 Ni O3'
_chemical_formula_sum 'C21 H29 B Cl N3 Ni O3'
_chemical_formula_weight 476.44
_chemical_name_common '[Chloro(Phenyltris(oxiazolynyl)borato)nickel(II)]'
_chemical_name_systematic Ni(Ph-To)Cl
_space_group_crystal_system monoclinic
_space_group_IT_number 14
_space_group_name_Hall '-P 2ybc'
_space_group_name_H-M_alt 'P 1 21/c 1'
_symmetry_space_group_name_Hall '-P 2ybc'
_symmetry_space_group_name_H-M 'P 1 21/c 1'
_atom_sites_solution_hydrogens geom
_audit_creation_method SHELXL-2014/7
_cell_angle_alpha 90
_cell_angle_beta 96.899(2)
_cell_angle_gamma 90
_cell_formula_units_Z 4
_cell_length_a 10.8792(17)
_cell_length_b 13.221(2)
_cell_length_c 15.972(3)
_cell_measurement_reflns_used 6816
_cell_measurement_temperature 113(2)
_cell_measurement_theta_max 27.4796
_cell_measurement_theta_min 1.8856
_cell_volume 2280.7(7)
_computing_cell_refinement
;
CrystalClear (Rigaku, 2007)
;
_computing_data_collection
;
CrystalClear (Rigaku, 2007)
;
_computing_data_reduction
;
CrystalClear (Rigaku, 2007), SORTAV (Blessing, 1995)
;
_computing_molecular_graphics
;
Ortep-3 for Windows (Farrugia, 2012)
;
_computing_publication_material
;
WinGX publication routines (Farrugia, 2012)
;
_computing_structure_refinement
;
SHELXL2014 (Sheldrick, 2015)
;
_computing_structure_solution
;
SIR92 (Altomare <i>et al.</i>,  1994)
;
_diffrn_ambient_temperature 113(2)
_diffrn_detector_area_resol_mean 28.5714
_diffrn_measured_fraction_theta_full 0.989
_diffrn_measured_fraction_theta_max 0.989
_diffrn_measurement_device
;
Saturn70 (4x4 bin mode)
;
_diffrn_measurement_method \w
_diffrn_radiation_source 'Rotating Anode'
_diffrn_radiation_type MoK\a
_diffrn_radiation_wavelength 0.71073
_diffrn_reflns_av_R_equivalents 0.0290
_diffrn_reflns_limit_h_max 14
_diffrn_reflns_limit_h_min -10
_diffrn_reflns_limit_k_max 16
_diffrn_reflns_limit_k_min -16
_diffrn_reflns_limit_l_max 20
_diffrn_reflns_limit_l_min -20
_diffrn_reflns_number 16162
_diffrn_reflns_reduction_process 'Lp corrections applied'
_diffrn_reflns_theta_full 27.4796
_diffrn_reflns_theta_max 27.4796
_diffrn_reflns_theta_min 1.8856
_exptl_absorpt_coefficient_mu 0.995
_exptl_absorpt_correction_T_max 0.8614
_exptl_absorpt_correction_T_min 0.7608
_exptl_absorpt_correction_type numerical
_exptl_absorpt_process_details
;
[CrystalClear (Rigaku , 2007) and
ABSCOR (Higashi, 1995)]
;
_exptl_crystal_colour Red
_exptl_crystal_density_diffrn 1.388
_exptl_crystal_description Block
_exptl_crystal_F_000 1000
_exptl_crystal_size_max 0.350
_exptl_crystal_size_mid 0.350
_exptl_crystal_size_min 0.200
_refine_diff_density_max 0.369
_refine_diff_density_min -0.252
_refine_ls_extinction_method none
_refine_ls_goodness_of_fit_ref 0.987
_refine_ls_hydrogen_treatment constr
_refine_ls_matrix_type full
_refine_ls_number_parameters 277
_refine_ls_number_reflns 5168
_refine_ls_number_restraints 0
_refine_ls_restrained_S_all 0.987
_refine_ls_R_factor_all 0.0291
_refine_ls_R_factor_gt 0.0235
_refine_ls_shift/su_max 0.000
_refine_ls_shift/su_mean 0.000
_refine_ls_structure_factor_coef Fsqd
_refine_ls_weighting_details 'w=1/[\s^2^(Fo^2^)+(0.0354P)^2^] where P=(Fo^2^+2Fc^2^)/3'
_refine_ls_weighting_scheme calc
_refine_ls_wR_factor_gt 0.0590
_refine_ls_wR_factor_ref 0.0612
_reflns_number_gt 4140
_reflns_number_total 5168
_reflns_threshold_expression 'I > 2\s(I)'
_cod_data_source_file yp3120sup1.cif
_cod_data_source_block I
_cod_depositor_comments 'Adding full bibliography for 2020627.cif.'
_cod_database_code 2020627
_cod_database_fobs_code 2020627
_shelx_space_group_comment
;
The symmetry employed for this shelxl refinement is uniquely defined
by the following loop, which should always be used as a source of
symmetry information in preference to the above space-group names.
They are only intended as comments.
;
_shelx_estimated_absorpt_t_min 0.722
_shelx_estimated_absorpt_t_max 0.826

loop_
_space_group_symop_operation_xyz
'x, y, z'
'-x, y+1/2, -z+1/2'
'-x, -y, -z'
'x, -y-1/2, z-1/2'

loop_
_atom_site_type_symbol
_atom_site_label
_atom_site_fract_x
_atom_site_fract_y
_atom_site_fract_z
_atom_site_U_iso_or_equiv
_atom_site_adp_type
_atom_site_calc_flag
_atom_site_occupancy
Ni Ni1 0.81347(2) 0.22126(2) 0.46290(2) 0.01215(6) Uani d 1
Cl Cl1 0.99249(3) 0.25093(3) 0.53634(2) 0.02534(9) Uani d 1
O O1 0.58962(8) 0.07426(6) 0.28034(6) 0.01325(19) Uani d 1
O O2 0.47256(9) 0.13747(7) 0.52167(6) 0.0182(2) Uani d 1
O O3 0.54481(8) 0.41357(7) 0.36278(6) 0.0176(2) Uani d 1
N N3 0.72065(10) 0.34364(8) 0.42058(7) 0.0128(2) Uani d 1
N N1 0.75107(10) 0.14194(8) 0.35986(7) 0.0124(2) Uani d 1
N N2 0.67335(10) 0.16895(8) 0.52071(7) 0.0140(2) Uani d 1
C C8 0.66903(13) 0.12461(10) 0.60568(8) 0.0159(3) Uani d 1
C C11 0.60804(12) 0.32907(10) 0.38978(8) 0.0119(3) Uani d 1
C C7 0.53129(14) 0.09517(11) 0.60120(9) 0.0218(3) Uani d 1
H H7A 0.5217 0.0207 0.6018 0.026 Uiso calc 1
H H7B 0.4941 0.1240 0.6495 0.026 Uiso calc 1
C C6 0.56418(12) 0.17442(9) 0.47998(8) 0.0123(3) Uani d 1
C C4 0.83302(14) -0.02671(10) 0.39302(9) 0.0203(3) Uani d 1
H H4A 0.8900 0.0028 0.4387 0.030 Uiso calc 1
H H4B 0.8712 -0.0866 0.3708 0.030 Uiso calc 1
H H4C 0.7559 -0.0463 0.4147 0.030 Uiso calc 1
C C3 0.80490(12) 0.05100(10) 0.32263(8) 0.0136(3) Uani d 1
C C2 0.69696(12) 0.01915(10) 0.25686(9) 0.0159(3) Uani d 1
H H2A 0.7137 0.0379 0.1993 0.019 Uiso calc 1
H H2B 0.6832 -0.0548 0.2589 0.019 Uiso calc 1
C C12 0.63387(13) 0.49687(10) 0.37142(10) 0.0204(3) Uani d 1
H H12A 0.6008 0.5548 0.4010 0.024 Uiso calc 1
H H12B 0.6528 0.5198 0.3154 0.024 Uiso calc 1
C C10 0.75462(15) 0.03299(11) 0.61774(9) 0.0249(3) Uani d 1
H H10A 0.7318 -0.0159 0.5724 0.037 Uiso calc 1
H H10B 0.7466 0.0013 0.6723 0.037 Uiso calc 1
H H10C 0.8405 0.0547 0.6163 0.037 Uiso calc 1
C C21 0.30135(13) 0.24998(10) 0.38473(9) 0.0187(3) Uani d 1
H H21 0.3166 0.2558 0.4444 0.022 Uiso calc 1
C C13 0.75064(13) 0.45344(10) 0.42343(9) 0.0158(3) Uani d 1
C C18 0.25241(13) 0.23450(10) 0.21099(9) 0.0184(3) Uani d 1
H H18 0.2366 0.2286 0.1514 0.022 Uiso calc 1
C C5 0.92108(13) 0.07726(11) 0.28313(10) 0.0237(3) Uani d 1
H H5A 0.9020 0.1301 0.2405 0.036 Uiso calc 1
H H5B 0.9513 0.0169 0.2564 0.036 Uiso calc 1
H H5C 0.9850 0.1017 0.3269 0.036 Uiso calc 1
C C16 0.39976(12) 0.22645(9) 0.33932(8) 0.0129(3) Uani d 1
C C1 0.63387(12) 0.14514(9) 0.33751(8) 0.0114(3) Uani d 1
C C19 0.15687(13) 0.25763(10) 0.25776(10) 0.0212(3) Uani d 1
H H19 0.0754 0.2683 0.2305 0.025 Uiso calc 1
C C9 0.70621(15) 0.20563(11) 0.67177(9) 0.0255(3) Uani d 1
H H9A 0.7910 0.2280 0.6671 0.038 Uiso calc 1
H H9B 0.7019 0.1777 0.7282 0.038 Uiso calc 1
H H9C 0.6497 0.2633 0.6625 0.038 Uiso calc 1
C C17 0.37173(12) 0.21982(9) 0.25145(8) 0.0147(3) Uani d 1
H H17 0.4364 0.2048 0.2184 0.018 Uiso calc 1
C C14 0.86871(14) 0.47303(11) 0.38378(11) 0.0255(3) Uani d 1
H H14A 0.9381 0.4381 0.4164 0.038 Uiso calc 1
H H14B 0.8854 0.5459 0.3837 0.038 Uiso calc 1
H H14C 0.8588 0.4477 0.3257 0.038 Uiso calc 1
C C20 0.18157(13) 0.26514(11) 0.34502(10) 0.0223(3) Uani d 1
H H20 0.1166 0.2806 0.3777 0.027 Uiso calc 1
C C15 0.76375(16) 0.48866(12) 0.51477(10) 0.0298(4) Uani d 1
H H15A 0.6853 0.4783 0.5379 0.045 Uiso calc 1
H H15B 0.7852 0.5607 0.5174 0.045 Uiso calc 1
H H15C 0.8292 0.4497 0.5478 0.045 Uiso calc 1
B B1 0.54017(13) 0.21873(11) 0.38307(9) 0.0116(3) Uani d 1

loop_
_atom_site_aniso_label
_atom_site_aniso_U_11
_atom_site_aniso_U_22
_atom_site_aniso_U_33
_atom_site_aniso_U_12
_atom_site_aniso_U_13
_atom_site_aniso_U_23
Ni1 0.01108(9) 0.01108(9) 0.01357(9) -0.00066(7) -0.00151(6) 0.00106(7)
Cl1 0.01819(18) 0.0260(2) 0.0285(2) -0.00325(14) -0.01106(15) 0.00344(15)
O1 0.0131(5) 0.0119(5) 0.0145(5) 0.0008(4) 0.0004(4) -0.0035(4)
O2 0.0176(5) 0.0204(5) 0.0175(5) -0.0041(4) 0.0057(4) 0.0032(4)
O3 0.0143(5) 0.0094(5) 0.0277(6) 0.0000(4) -0.0035(4) 0.0030(4)
N3 0.0139(6) 0.0103(6) 0.0138(6) -0.0020(4) 0.0004(4) 0.0006(4)
N1 0.0125(5) 0.0100(5) 0.0148(6) 0.0006(4) 0.0016(4) -0.0007(4)
N2 0.0174(6) 0.0130(6) 0.0114(6) -0.0013(5) 0.0014(4) 0.0018(4)
C8 0.0243(8) 0.0138(7) 0.0099(6) -0.0017(6) 0.0030(6) 0.0018(5)
C11 0.0147(7) 0.0116(6) 0.0095(6) 0.0019(5) 0.0020(5) 0.0010(5)
C7 0.0275(8) 0.0225(8) 0.0159(7) -0.0054(6) 0.0049(6) 0.0039(6)
C6 0.0156(6) 0.0075(6) 0.0143(6) -0.0024(5) 0.0042(5) -0.0025(5)
C4 0.0241(8) 0.0145(7) 0.0209(8) 0.0037(6) -0.0029(6) 0.0000(6)
C3 0.0137(7) 0.0119(6) 0.0153(6) 0.0024(5) 0.0024(5) -0.0009(5)
C2 0.0162(7) 0.0156(7) 0.0159(7) 0.0044(5) 0.0024(5) -0.0026(5)
C12 0.0191(7) 0.0093(7) 0.0314(8) -0.0023(5) -0.0028(6) 0.0026(6)
C10 0.0344(9) 0.0212(8) 0.0193(8) 0.0055(7) 0.0038(7) 0.0055(6)
C21 0.0170(7) 0.0193(7) 0.0201(7) 0.0009(6) 0.0035(6) -0.0015(6)
C13 0.0177(7) 0.0088(6) 0.0198(7) -0.0020(5) -0.0015(6) 0.0005(5)
C18 0.0196(7) 0.0132(7) 0.0208(7) -0.0025(6) -0.0042(6) 0.0010(6)
C5 0.0160(7) 0.0251(8) 0.0313(8) 0.0020(6) 0.0083(6) -0.0002(7)
C16 0.0130(6) 0.0063(6) 0.0192(7) -0.0014(5) 0.0013(5) -0.0002(5)
C1 0.0157(7) 0.0090(6) 0.0097(6) -0.0026(5) 0.0019(5) 0.0027(5)
C19 0.0123(7) 0.0162(7) 0.0335(9) -0.0020(5) -0.0044(6) 0.0036(6)
C9 0.0350(9) 0.0252(8) 0.0163(7) -0.0053(7) 0.0027(6) -0.0043(6)
C17 0.0143(6) 0.0109(6) 0.0185(7) 0.0003(5) 0.0008(5) -0.0007(5)
C14 0.0199(8) 0.0197(8) 0.0364(9) -0.0050(6) 0.0016(7) 0.0081(7)
C20 0.0132(7) 0.0231(8) 0.0314(8) 0.0011(6) 0.0054(6) 0.0019(6)
C15 0.0358(10) 0.0242(8) 0.0275(9) 0.0036(7) -0.0041(7) -0.0111(7)
B1 0.0115(7) 0.0100(7) 0.0131(7) -0.0005(6) 0.0011(6) 0.0001(6)

loop_
_atom_type_symbol
_atom_type_description
_atom_type_scat_dispersion_real
_atom_type_scat_dispersion_imag
_atom_type_scat_source
C C 0.0033 0.0016 'International Tables Vol C Tables 4.2.6.8 and 6.1.1.4'
H H 0.0000 0.0000 'International Tables Vol C Tables 4.2.6.8 and 6.1.1.4'
N N 0.0061 0.0033 'International Tables Vol C Tables 4.2.6.8 and 6.1.1.4'
O O 0.0106 0.0060 'International Tables Vol C Tables 4.2.6.8 and 6.1.1.4'
Cl Cl 0.1484 0.1585 'International Tables Vol C Tables 4.2.6.8 and 6.1.1.4'
Ni Ni 0.3393 1.1124 'International Tables Vol C Tables 4.2.6.8 and 6.1.1.4'
B B 0.0013 0.0007 'International Tables Vol C Tables 4.2.6.8 and 6.1.1.4'

loop_
_geom_angle_atom_site_label_1
_geom_angle_atom_site_label_2
_geom_angle_atom_site_label_3
_geom_angle
N3 Ni1 N2 93.12(5)
N3 Ni1 N1 92.22(4)
N2 Ni1 N1 89.79(5)
N3 Ni1 Cl1 114.91(3)
N2 Ni1 Cl1 119.62(4)
N1 Ni1 Cl1 136.75(3)
C1 O1 C2 106.68(10)
C6 O2 C7 107.12(10)
C11 O3 C12 106.60(10)
C11 N3 C13 110.81(11)
C11 N3 Ni1 115.69(9)
C13 N3 Ni1 133.26(8)
C1 N1 C3 109.90(11)
C1 N1 Ni1 116.07(9)
C3 N1 Ni1 129.78(8)
C6 N2 C8 110.86(11)
C6 N2 Ni1 117.14(9)
C8 N2 Ni1 131.99(9)
N2 C8 C9 108.71(11)
N2 C8 C10 110.07(11)
C9 C8 C10 111.30(12)
N2 C8 C7 101.23(10)
C9 C8 C7 112.66(12)
C10 C8 C7 112.37(12)
N3 C11 O3 115.12(11)
N3 C11 B1 124.38(12)
O3 C11 B1 120.50(11)
O2 C7 C8 105.34(10)
O2 C7 H7A 110.7
C8 C7 H7A 110.7
O2 C7 H7B 110.7
C8 C7 H7B 110.7
H7A C7 H7B 108.8
N2 C6 O2 114.86(12)
N2 C6 B1 121.89(11)
O2 C6 B1 123.19(11)
C3 C4 H4A 109.5
C3 C4 H4B 109.5
H4A C4 H4B 109.5
C3 C4 H4C 109.5
H4A C4 H4C 109.5
H4B C4 H4C 109.5
N1 C3 C5 111.55(11)
N1 C3 C4 107.60(11)
C5 C3 C4 110.88(11)
N1 C3 C2 100.89(10)
C5 C3 C2 112.60(12)
C4 C3 C2 112.82(11)
O1 C2 C3 104.85(10)
O1 C2 H2A 110.8
C3 C2 H2A 110.8
O1 C2 H2B 110.8
C3 C2 H2B 110.8
H2A C2 H2B 108.9
O3 C12 C13 105.30(10)
O3 C12 H12A 110.7
C13 C12 H12A 110.7
O3 C12 H12B 110.7
C13 C12 H12B 110.7
H12A C12 H12B 108.8
C8 C10 H10A 109.5
C8 C10 H10B 109.5
H10A C10 H10B 109.5
C8 C10 H10C 109.5
H10A C10 H10C 109.5
H10B C10 H10C 109.5
C20 C21 C16 121.89(14)
C20 C21 H21 119.1
C16 C21 H21 119.1
N3 C13 C14 110.27(11)
N3 C13 C15 108.84(11)
C14 C13 C15 111.13(12)
N3 C13 C12 100.57(10)
C14 C13 C12 113.23(12)
C15 C13 C12 112.25(12)
C19 C18 C17 119.91(13)
C19 C18 H18 120.0
C17 C18 H18 120.0
C3 C5 H5A 109.5
C3 C5 H5B 109.5
H5A C5 H5B 109.5
C3 C5 H5C 109.5
H5A C5 H5C 109.5
H5B C5 H5C 109.5
C21 C16 C17 116.42(12)
C21 C16 B1 122.43(12)
C17 C16 B1 120.85(12)
N1 C1 O1 115.17(11)
N1 C1 B1 123.08(11)
O1 C1 B1 121.27(11)
C18 C19 C20 119.28(13)
C18 C19 H19 120.4
C20 C19 H19 120.4
C8 C9 H9A 109.5
C8 C9 H9B 109.5
H9A C9 H9B 109.5
C8 C9 H9C 109.5
H9A C9 H9C 109.5
H9B C9 H9C 109.5
C18 C17 C16 122.29(13)
C18 C17 H17 118.9
C16 C17 H17 118.9
C13 C14 H14A 109.5
C13 C14 H14B 109.5
H14A C14 H14B 109.5
C13 C14 H14C 109.5
H14A C14 H14C 109.5
H14B C14 H14C 109.5
C19 C20 C21 120.22(14)
C19 C20 H20 119.9
C21 C20 H20 119.9
C13 C15 H15A 109.5
C13 C15 H15B 109.5
H15A C15 H15B 109.5
C13 C15 H15C 109.5
H15A C15 H15C 109.5
H15B C15 H15C 109.5
C16 B1 C11 111.78(11)
C16 B1 C1 117.01(11)
C11 B1 C1 104.99(10)
C16 B1 C6 117.86(11)
C11 B1 C6 103.70(10)
C1 B1 C6 99.73(10)

loop_
_geom_bond_atom_site_label_1
_geom_bond_atom_site_label_2
_geom_bond_distance
Ni1 N3 1.9825(11)
Ni1 N2 1.9982(11)
Ni1 N1 2.0002(11)
Ni1 Cl1 2.1851(5)
O1 C1 1.3559(15)
O1 C2 1.4631(15)
O2 C6 1.3546(15)
O2 C7 1.4627(16)
O3 C11 1.3550(15)
O3 C12 1.4624(16)
N3 C11 1.2788(16)
N3 C13 1.4875(16)
N1 C1 1.2827(16)
N1 C3 1.4919(17)
N2 C6 1.2859(17)
N2 C8 1.4842(16)
C8 C9 1.5241(19)
C8 C10 1.5259(19)
C8 C7 1.542(2)
C11 B1 1.6327(19)
C7 H7A 0.9900
C7 H7B 0.9900
C6 B1 1.6462(19)
C4 C3 1.5267(19)
C4 H4A 0.9800
C4 H4B 0.9800
C4 H4C 0.9800
C3 C5 1.5191(19)
C3 C2 1.5373(18)
C2 H2A 0.9900
C2 H2B 0.9900
C12 C13 1.5427(19)
C12 H12A 0.9900
C12 H12B 0.9900
C10 H10A 0.9800
C10 H10B 0.9800
C10 H10C 0.9800
C21 C20 1.394(2)
C21 C16 1.3984(19)
C21 H21 0.9500
C13 C14 1.521(2)
C13 C15 1.522(2)
C18 C19 1.385(2)
C18 C17 1.3923(19)
C18 H18 0.9500
C5 H5A 0.9800
C5 H5B 0.9800
C5 H5C 0.9800
C16 C17 1.4027(18)
C16 B1 1.6049(19)
C1 B1 1.6412(19)
C19 C20 1.391(2)
C19 H19 0.9500
C9 H9A 0.9800
C9 H9B 0.9800
C9 H9C 0.9800
C17 H17 0.9500
C14 H14A 0.9800
C14 H14B 0.9800
C14 H14C 0.9800
C20 H20 0.9500
C15 H15A 0.9800
C15 H15B 0.9800
C15 H15C 0.9800

loop_
_geom_torsion_atom_site_label_1
_geom_torsion_atom_site_label_2
_geom_torsion_atom_site_label_3
_geom_torsion_atom_site_label_4
_geom_torsion
C6 N2 C8 C9 -113.21(13)
Ni1 N2 C8 C9 65.54(15)
C6 N2 C8 C10 124.64(13)
Ni1 N2 C8 C10 -56.60(15)
C6 N2 C8 C7 5.59(14)
Ni1 N2 C8 C7 -175.65(9)
C13 N3 C11 O3 3.59(16)
Ni1 N3 C11 O3 178.61(8)
C13 N3 C11 B1 -175.62(11)
Ni1 N3 C11 B1 -0.61(16)
C12 O3 C11 N3 5.09(15)
C12 O3 C11 B1 -175.66(11)
C6 O2 C7 C8 7.07(14)
N2 C8 C7 O2 -7.40(13)
C9 C8 C7 O2 108.52(13)
C10 C8 C7 O2 -124.79(12)
C8 N2 C6 O2 -1.40(15)
Ni1 N2 C6 O2 179.64(8)
C8 N2 C6 B1 -178.93(11)
Ni1 N2 C6 B1 2.11(16)
C7 O2 C6 N2 -3.84(15)
C7 O2 C6 B1 173.66(11)
C1 N1 C3 C5 133.38(12)
Ni1 N1 C3 C5 -71.20(14)
C1 N1 C3 C4 -104.79(13)
Ni1 N1 C3 C4 50.63(15)
C1 N1 C3 C2 13.59(14)
Ni1 N1 C3 C2 169.01(9)
C1 O1 C2 C3 12.67(13)
N1 C3 C2 O1 -15.31(12)
C5 C3 C2 O1 -134.34(11)
C4 C3 C2 O1 99.21(12)
C11 O3 C12 C13 -11.02(14)
C11 N3 C13 C14 -129.72(12)
Ni1 N3 C13 C14 56.45(16)
C11 N3 C13 C15 108.13(13)
Ni1 N3 C13 C15 -65.69(15)
C11 N3 C13 C12 -9.95(14)
Ni1 N3 C13 C12 176.23(10)
O3 C12 C13 N3 12.23(14)
O3 C12 C13 C14 129.85(12)
O3 C12 C13 C15 -103.32(13)
C20 C21 C16 C17 0.6(2)
C20 C21 C16 B1 174.30(12)
C3 N1 C1 O1 -6.50(15)
Ni1 N1 C1 O1 -165.66(8)
C3 N1 C1 B1 165.61(11)
Ni1 N1 C1 B1 6.46(16)
C2 O1 C1 N1 -4.34(14)
C2 O1 C1 B1 -176.61(11)
C17 C18 C19 C20 -0.5(2)
C19 C18 C17 C16 0.7(2)
C21 C16 C17 C18 -0.76(19)
B1 C16 C17 C18 -174.60(12)
C18 C19 C20 C21 0.3(2)
C16 C21 C20 C19 -0.4(2)
C21 C16 B1 C11 -85.36(15)
C17 C16 B1 C11 88.09(14)
C21 C16 B1 C1 153.55(12)
C17 C16 B1 C1 -32.99(17)
C21 C16 B1 C6 34.61(18)
C17 C16 B1 C6 -151.93(12)
N3 C11 B1 C16 -178.65(12)
O3 C11 B1 C16 2.18(16)
N3 C11 B1 C1 -50.82(16)
O3 C11 B1 C1 130.00(12)
N3 C11 B1 C6 53.38(16)
O3 C11 B1 C6 -125.79(12)
N1 C1 B1 C16 171.15(12)
O1 C1 B1 C16 -17.21(17)
N1 C1 B1 C11 46.57(16)
O1 C1 B1 C11 -141.79(11)
N1 C1 B1 C6 -60.57(15)
O1 C1 B1 C6 111.08(12)
N2 C6 B1 C16 -177.58(12)
O2 C6 B1 C16 5.10(18)
N2 C6 B1 C11 -53.47(15)
O2 C6 B1 C11 129.21(12)
N2 C6 B1 C1 54.71(15)
O2 C6 B1 C1 -122.62(12)
